data_2016514
loop_
_publ_author_name
'Trilleras, Jorge'
'Low, John N.'
'Cobo, Justo'
'Marchal, Antonio'
'Glidewell, Christopher'

_publ_section_title
;
 Hydrogen-bonded ribbons in ethyl
 (<i>E</i>)-3-[2-amino-4,6-bis(dimethylamino)pyrimidin-5-yl]-2-cyanoacrylate
 and
 2-[(2-amino-4,6-di-1-piperidylpyrimidin-5-yl)methylene]malononitrile
;
_journal_coeditor_code SK3200
_journal_issue 3
_journal_name_full 'Acta Crystallographica Section C'
_journal_page_first o145
_journal_page_last o148
_journal_paper_doi 10.1107/S0108270108003132
_journal_volume 64
_journal_year 2008
_chemical_formula_iupac 'C14 H20 N6 O2'
_chemical_formula_moiety 'C14 H20 N6 O2'
_chemical_formula_sum 'C14 H20 N6 O2'
_chemical_formula_weight 304.36
_chemical_name_systematic
;
ethyl (E)-3-[2-amino-4,6-bis(dimethylamino)pyrimidin-5-yl]-2-cyanoacrylate
;
_space_group_IT_number 2
_symmetry_cell_setting triclinic
_symmetry_space_group_name_Hall '-P 1'
_symmetry_space_group_name_H-M 'P -1'
_atom_sites_solution_hydrogens geom
_atom_sites_solution_primary direct
_atom_sites_solution_secondary difmap
_cell_angle_alpha 87.534(13)
_cell_angle_beta 77.251(15)
_cell_angle_gamma 67.431(14)
_cell_formula_units_Z 2
_cell_length_a 8.5570(15)
_cell_length_b 9.893(2)
_cell_length_c 9.9739(18)
_cell_measurement_reflns_used 3468
_cell_measurement_temperature 120(2)
_cell_measurement_theta_max 27.50
_cell_measurement_theta_min 4.06
_cell_volume 759.6(3)
_computing_cell_refinement 'DIRAX/LSQ (Duisenberg <i>et al.</i>,  2000)'
_computing_data_collection 'COLLECT (Hooft, 1999)'
_computing_data_reduction 'EVALCCD (Duisenberg <i>et al.</i>,  2003)'
_computing_molecular_graphics 'PLATON (Spek, 2003)'
_computing_publication_material 'SHELXL97 (Sheldrick, 2008) and PRPKAPPA (Ferguson, 1999)'
_computing_structure_refinement 'OSCAIL (McArdle, 2003) and SHELXL97 (Sheldrick, 2008)'
_computing_structure_solution 'SIR2004 (Burla <i>et al.</i>,  2005)'
_diffrn_ambient_temperature 120(2)
_diffrn_detector_area_resol_mean 9.091
_diffrn_measured_fraction_theta_full 0.996
_diffrn_measured_fraction_theta_max 0.996
_diffrn_measurement_device_type 'Bruker--Nonius KappaCCD'
_diffrn_measurement_method '\f and \w'
_diffrn_radiation_monochromator graphite
_diffrn_radiation_source 'Bruker--Nonius FR591 rotating anode'
_diffrn_radiation_type 'Mo K\a'
_diffrn_radiation_wavelength 0.71073
_diffrn_reflns_av_R_equivalents 0.0854
_diffrn_reflns_av_sigmaI/netI 0.0947
_diffrn_reflns_limit_h_max 11
_diffrn_reflns_limit_h_min -11
_diffrn_reflns_limit_k_max 12
_diffrn_reflns_limit_k_min -12
_diffrn_reflns_limit_l_max 12
_diffrn_reflns_limit_l_min -12
_diffrn_reflns_number 18938
_diffrn_reflns_theta_full 27.50
_diffrn_reflns_theta_max 27.50
_diffrn_reflns_theta_min 4.06
_diffrn_standards_decay_% 0
_diffrn_standards_number 0
_exptl_absorpt_coefficient_mu 0.094
_exptl_absorpt_correction_T_max 0.986
_exptl_absorpt_correction_T_min 0.971
_exptl_absorpt_correction_type multi-scan
_exptl_absorpt_process_details '(SADABS; Sheldrick, 2003)'
_exptl_crystal_colour colourless
_exptl_crystal_density_diffrn 1.331
_exptl_crystal_density_method 'not measured'
_exptl_crystal_description block
_exptl_crystal_F_000 324
_exptl_crystal_size_max 0.37
_exptl_crystal_size_mid 0.34
_exptl_crystal_size_min 0.15
_refine_diff_density_max 0.435
_refine_diff_density_min -0.367
_refine_ls_extinction_method none
_refine_ls_goodness_of_fit_ref 1.033
_refine_ls_hydrogen_treatment constr
_refine_ls_matrix_type full
_refine_ls_number_parameters 204
_refine_ls_number_reflns 3468
_refine_ls_number_restraints 0
_refine_ls_restrained_S_all 1.033
_refine_ls_R_factor_all 0.1692
_refine_ls_R_factor_gt 0.0690
_refine_ls_shift/su_max 0.000
_refine_ls_shift/su_mean 0.000
_refine_ls_structure_factor_coef Fsqd
_refine_ls_weighting_details 'w=1/[\s^2^(Fo^2^)+(0.1300P)^2^+0.0863P] where P=(Fo^2^+2Fc^2^)/3'
_refine_ls_weighting_scheme calc
_refine_ls_wR_factor_gt 0.1667
_refine_ls_wR_factor_ref 0.2356
_reflns_number_gt 1715
_reflns_number_total 3468
_reflns_threshold_expression I>2\s(I)
_cod_data_source_file sk3200.cif
_cod_data_source_block I
_cod_depositor_comments
;
The following automatic conversions were performed:
'_exptl_absorpt_correction_type' value 'Multi-scan' changed to
'multi-scan' according to
'/home/saulius/struct/CIF-dictionaries/cif_core.dic' dictionary named
'cif_core.dic' version 2.4.1 from 2010-06-29.

Automatic conversion script
Id: cif_fix_enum 1527 2010-12-29 10:47:43Z saulius 

The following automatic conversions were performed:

'_exptl_absorpt_correction_type' value 'Multi-scan' changed to
'multi-scan' according to
/home/saulius/struct/CIF-dictionaries/cif_core.dic dictionary named
'cif_core.dic' version 2.4.1 from 2010-06-29.

Automatic conversion script
Id: cif_fix_values 1715 2011-07-08 13:25:40Z adriana 
;
_cod_database_code 2016514
_cod_database_fobs_code 2016514

loop_
_symmetry_equiv_pos_as_xyz
'x, y, z'
'-x, -y, -z'

loop_
_atom_site_type_symbol
_atom_site_label
_atom_site_fract_x
_atom_site_fract_y
_atom_site_fract_z
_atom_site_U_iso_or_equiv
_atom_site_adp_type
_atom_site_calc_flag
_atom_site_refinement_flags
_atom_site_occupancy
O O55 0.5647(3) 0.7337(2) -0.1477(2) 0.0290(6) Uani d . 1
O O56 0.3443(3) 0.9501(2) -0.0864(2) 0.0288(6) Uani d . 1
N N1 0.8254(3) 0.5391(3) 0.3715(2) 0.0235(6) Uani d . 1
N N2 0.7796(3) 0.6729(3) 0.5677(3) 0.0275(7) Uani d . 1
N N3 0.5387(3) 0.6968(3) 0.4920(2) 0.0245(6) Uani d . 1
N N4 0.3022(3) 0.7117(3) 0.4087(2) 0.0230(6) Uani d . 1
N N6 0.8682(3) 0.4237(3) 0.1636(2) 0.0241(6) Uani d . 1
N N54 0.2080(4) 1.0044(3) 0.2559(3) 0.0377(8) Uani d . 1
C C2 0.7122(4) 0.6373(3) 0.4726(3) 0.0241(7) Uani d . 1
C C4 0.4739(4) 0.6763(3) 0.3874(3) 0.0238(7) Uani d . 1
C C5 0.5859(4) 0.6154(3) 0.2558(3) 0.0233(7) Uani d . 1
C C6 0.7613(4) 0.5227(3) 0.2651(3) 0.0216(7) Uani d . 1
C C41 0.2248(4) 0.6563(4) 0.3186(3) 0.0283(8) Uani d . 1
C C42 0.1864(4) 0.8013(4) 0.5305(3) 0.0321(8) Uani d . 1
C C51 0.5569(4) 0.6707(3) 0.1280(3) 0.0219(7) Uani d . 1
C C52 0.4365(4) 0.7968(3) 0.0886(3) 0.0221(7) Uani d . 1
C C53 0.3089(4) 0.9116(4) 0.1809(3) 0.0256(7) Uani d . 1
C C55 0.4578(4) 0.8208(3) -0.0587(3) 0.0227(7) Uani d . 1
C C57 0.3524(4) 0.9805(4) -0.2306(3) 0.0297(8) Uani d . 1
C C58 0.1876(4) 1.1043(4) -0.2409(3) 0.0350(9) Uani d . 1
C C61 1.0537(4) 0.3587(4) 0.1554(3) 0.0280(8) Uani d . 1
C C62 0.8051(4) 0.3512(4) 0.0764(3) 0.0291(8) Uani d . 1
H H2A 0.8847 0.6190 0.5716 0.033 Uiso d R 1
H H2B 0.7073 0.7204 0.6406 0.033 Uiso d R 1
H H41A 0.3116 0.5652 0.2704 0.042 Uiso calc R 1
H H41B 0.1849 0.7293 0.2512 0.042 Uiso calc R 1
H H41C 0.1261 0.6372 0.3738 0.042 Uiso calc R 1
H H42A 0.2065 0.8920 0.5346 0.048 Uiso calc R 1
H H42B 0.2093 0.7469 0.6131 0.048 Uiso calc R 1
H H42C 0.0656 0.8253 0.5255 0.048 Uiso calc R 1
H H51 0.6365 0.6086 0.0523 0.026 Uiso calc R 1
H H57A 0.3656 0.8926 -0.2832 0.036 Uiso calc R 1
H H57B 0.4530 1.0074 -0.2689 0.036 Uiso calc R 1
H H58A 0.1746 1.1899 -0.1869 0.052 Uiso calc R 1
H H58B 0.0892 1.0754 -0.2052 0.052 Uiso calc R 1
H H58C 0.1907 1.1289 -0.3375 0.052 Uiso calc R 1
H H61A 1.0811 0.2714 0.2102 0.042 Uiso calc R 1
H H61B 1.0903 0.4298 0.1912 0.042 Uiso calc R 1
H H61C 1.1151 0.3309 0.0593 0.042 Uiso calc R 1
H H62A 0.6794 0.3806 0.1086 0.044 Uiso calc R 1
H H62B 0.8624 0.2448 0.0806 0.044 Uiso calc R 1
H H62C 0.8310 0.3795 -0.0188 0.044 Uiso calc R 1

loop_
_atom_site_aniso_label
_atom_site_aniso_U_11
_atom_site_aniso_U_22
_atom_site_aniso_U_33
_atom_site_aniso_U_12
_atom_site_aniso_U_13
_atom_site_aniso_U_23
O55 0.0259(12) 0.0319(13) 0.0211(12) -0.0040(10) -0.0024(10) 0.0013(10)
O56 0.0296(12) 0.0282(13) 0.0224(12) -0.0054(10) -0.0047(9) 0.0031(10)
N1 0.0249(14) 0.0253(15) 0.0189(14) -0.0081(12) -0.0050(11) 0.0005(12)
N2 0.0272(15) 0.0320(16) 0.0214(14) -0.0082(13) -0.0064(11) -0.0033(12)
N3 0.0255(15) 0.0286(15) 0.0187(14) -0.0093(12) -0.0056(11) 0.0020(12)
N4 0.0212(14) 0.0275(15) 0.0186(13) -0.0081(12) -0.0031(11) -0.0003(11)
N6 0.0233(14) 0.0251(15) 0.0209(14) -0.0049(12) -0.0062(11) -0.0029(12)
N54 0.0445(18) 0.0276(16) 0.0329(17) -0.0080(14) -0.0032(14) 0.0030(14)
C2 0.0283(19) 0.0220(17) 0.0194(16) -0.0083(14) -0.0036(13) 0.0051(13)
C4 0.0238(17) 0.0225(17) 0.0227(17) -0.0066(14) -0.0051(13) 0.0014(14)
C5 0.0235(16) 0.0277(18) 0.0190(16) -0.0107(14) -0.0029(13) -0.0015(13)
C6 0.0261(17) 0.0203(17) 0.0188(16) -0.0104(14) -0.0041(13) 0.0054(13)
C41 0.0251(17) 0.0304(19) 0.0277(18) -0.0102(15) -0.0036(14) 0.0016(15)
C42 0.0285(19) 0.0331(19) 0.0255(18) -0.0056(15) 0.0012(14) -0.0019(15)
C51 0.0198(16) 0.0244(17) 0.0212(16) -0.0088(14) -0.0029(12) -0.0014(14)
C52 0.0227(17) 0.0237(17) 0.0185(16) -0.0071(14) -0.0050(12) 0.0010(13)
C53 0.0294(19) 0.0247(18) 0.0223(17) -0.0097(15) -0.0069(14) 0.0060(15)
C55 0.0179(16) 0.0247(18) 0.0259(18) -0.0083(14) -0.0057(14) 0.0024(15)
C57 0.0331(19) 0.035(2) 0.0212(17) -0.0116(16) -0.0111(14) 0.0077(15)
C58 0.041(2) 0.032(2) 0.0305(19) -0.0089(17) -0.0162(16) 0.0092(16)
C61 0.0225(17) 0.0329(19) 0.0256(18) -0.0068(15) -0.0062(14) 0.0016(15)
C62 0.0315(19) 0.0297(19) 0.0265(18) -0.0118(16) -0.0058(14) -0.0042(15)

loop_
_atom_type_symbol
_atom_type_description
_atom_type_scat_dispersion_real
_atom_type_scat_dispersion_imag
_atom_type_scat_source
C C 0.0033 0.0016 'International Tables Vol C Tables 4.2.6.8 and 6.1.1.4'
H H 0.0000 0.0000 'International Tables Vol C Tables 4.2.6.8 and 6.1.1.4'
N N 0.0061 0.0033 'International Tables Vol C Tables 4.2.6.8 and 6.1.1.4'
O O 0.0106 0.0060 'International Tables Vol C Tables 4.2.6.8 and 6.1.1.4'

loop_
_geom_angle_atom_site_label_1
_geom_angle_atom_site_label_2
_geom_angle_atom_site_label_3
_geom_angle
_geom_angle_publ_flag
C55 O56 C57 116.3(2) no
C6 N1 C2 115.8(3) no
C2 N2 H2A 118.2 no
C2 N2 H2B 116.5 no
H2A N2 H2B 119.7 no
C4 N3 C2 115.8(3) no
C4 N4 C41 122.5(3) no
C4 N4 C42 119.9(3) no
C41 N4 C42 117.4(3) no
C6 N6 C61 120.9(3) no
C6 N6 C62 122.5(3) no
C61 N6 C62 115.1(3) no
N2 C2 N3 116.4(3) no
N2 C2 N1 116.5(3) no
N3 C2 N1 127.1(3) no
N3 C4 N4 118.5(3) no
N3 C4 C5 121.0(3) no
N4 C4 C5 120.6(3) no
C51 C5 C4 125.4(3) no
C51 C5 C6 118.4(3) no
C4 C5 C6 113.1(3) no
N1 C6 N6 117.8(3) no
N1 C6 C5 120.8(3) no
N6 C6 C5 121.2(3) no
N4 C41 H41A 109.5 no
N4 C41 H41B 109.5 no
H41A C41 H41B 109.5 no
N4 C41 H41C 109.5 no
H41A C41 H41C 109.5 no
H41B C41 H41C 109.5 no
N4 C42 H42A 109.5 no
N4 C42 H42B 109.5 no
H42A C42 H42B 109.5 no
N4 C42 H42C 109.5 no
H42A C42 H42C 109.5 no
H42B C42 H42C 109.5 no
C52 C51 C5 133.6(3) no
C52 C51 H51 113.2 no
C5 C51 H51 113.2 no
C51 C52 C53 124.7(3) no
C51 C52 C55 116.9(3) no
C53 C52 C55 117.9(3) no
N54 C53 C52 178.9(3) no
O55 C55 O56 122.8(3) no
O55 C55 C52 124.5(3) no
O56 C55 C52 112.7(3) no
O56 C57 C58 107.7(2) no
O56 C57 H57A 110.2 no
C58 C57 H57A 110.2 no
O56 C57 H57B 110.2 no
C58 C57 H57B 110.2 no
H57A C57 H57B 108.5 no
C57 C58 H58A 109.5 no
C57 C58 H58B 109.5 no
H58A C58 H58B 109.5 no
C57 C58 H58C 109.5 no
H58A C58 H58C 109.5 no
H58B C58 H58C 109.5 no
N6 C61 H61A 109.5 no
N6 C61 H61B 109.5 no
H61A C61 H61B 109.5 no
N6 C61 H61C 109.5 no
H61A C61 H61C 109.5 no
H61B C61 H61C 109.5 no
N6 C62 H62A 109.5 no
N6 C62 H62B 109.5 no
H62A C62 H62B 109.5 no
N6 C62 H62C 109.5 no
H62A C62 H62C 109.5 no
H62B C62 H62C 109.5 no

loop_
_geom_bond_atom_site_label_1
_geom_bond_atom_site_label_2
_geom_bond_distance
_geom_bond_publ_flag
O55 C55 1.212(3) no
O56 C55 1.338(4) no
O56 C57 1.449(3) no
N1 C6 1.340(4) no
N1 C2 1.353(4) no
N2 C2 1.335(4) no
N2 H2A 0.8601 no
N2 H2B 0.86 no
N3 C4 1.340(4) no
N3 C2 1.342(4) no
N4 C4 1.342(4) no
N4 C41 1.459(4) no
N4 C42 1.460(4) no
N6 C6 1.345(4) no
N6 C61 1.451(4) no
N6 C62 1.456(4) no
N54 C53 1.146(4) no
C4 C5 1.440(4) no
C5 C51 1.400(4) no
C5 C6 1.449(4) no
C41 H41A 0.98 no
C41 H41B 0.98 no
C41 H41C 0.98 no
C42 H42A 0.98 no
C42 H42B 0.98 no
C42 H42C 0.98 no
C51 C52 1.387(4) no
C51 H51 0.95 no
C52 C53 1.423(4) no
C52 C55 1.460(4) no
C57 C58 1.492(4) no
C57 H57A 0.99 no
C57 H57B 0.99 no
C58 H58A 0.98 no
C58 H58B 0.98 no
C58 H58C 0.98 no
C61 H61A 0.98 no
C61 H61B 0.98 no
C61 H61C 0.98 no
C62 H62A 0.98 no
C62 H62B 0.98 no
C62 H62C 0.98 no

loop_
_geom_hbond_atom_site_label_D
_geom_hbond_atom_site_label_H
_geom_hbond_atom_site_label_A
_geom_hbond_site_symmetry_A
_geom_hbond_distance_DH
_geom_hbond_distance_HA
_geom_hbond_distance_DA
_geom_hbond_angle_DHA
_geom_hbond_publ_flag
N2 H2A N1 2_766 0.86 2.55 3.398(4) 170 y
N2 H2B O55 1_556 0.86 2.17 2.966(3) 153 y

loop_
_geom_torsion_atom_site_label_1
_geom_torsion_atom_site_label_2
_geom_torsion_atom_site_label_3
_geom_torsion_atom_site_label_4
_geom_torsion
_geom_torsion_publ_flag
C4 N3 C2 N2 171.5(3) no
C4 N3 C2 N1 -12.5(4) no
C6 N1 C2 N2 -169.3(3) no
C6 N1 C2 N3 14.7(5) no
C2 N3 C4 N4 169.2(3) no
C2 N3 C4 C5 -9.7(4) no
C41 N4 C4 N3 -161.8(3) no
C42 N4 C4 N3 14.2(4) no
C41 N4 C4 C5 17.2(4) no
C42 N4 C4 C5 -166.9(3) no
N3 C4 C5 C51 -133.3(3) no
N4 C4 C5 C51 47.8(5) no
N3 C4 C5 C6 26.3(4) no
N4 C4 C5 C6 -152.6(3) no
C2 N1 C6 N6 -178.5(3) no
C2 N1 C6 C5 5.4(4) no
C61 N6 C6 N1 -12.2(4) no
C62 N6 C6 N1 153.5(3) no
C61 N6 C6 C5 163.9(3) no
C62 N6 C6 C5 -30.4(4) no
C51 C5 C6 N1 137.2(3) no
C4 C5 C6 N1 -24.0(4) no
C51 C5 C6 N6 -38.8(4) no
C4 C5 C6 N6 160.1(3) no
C4 C5 C51 C52 7.9(6) no
C6 C5 C51 C52 -150.8(3) no
C5 C51 C52 C53 3.5(6) no
C5 C51 C52 C55 175.3(3) no
C57 O56 C55 O55 1.5(4) no
C57 O56 C55 C52 -177.9(2) no
C51 C52 C55 O55 5.5(5) no
C53 C52 C55 O55 177.9(3) no
C51 C52 C55 O56 -175.2(3) no
C53 C52 C55 O56 -2.8(4) no
C55 O56 C57 C58 163.4(3) no

loop_
_cod_related_entry_id
_cod_related_entry_database
_cod_related_entry_code
1 ChemSpider 30654095
